data_4026612
loop_
_publ_author_name
'Prem N. Basa'
'Arundhati Bhowmick'
'Mariah M. Schulz'
'Andrew G. Sykes'

_publ_section_title
;
 Site-Selective Imination of an Anthracenone Sensor: Selective
 Fluorescence Detection of Barium(II)
;
_journal_name_full 'Journal of Organic Chemistry'
_journal_page_first 7866
_journal_page_last 7871
_journal_paper_doi 10.1021/jo2013143
_journal_volume 76
_journal_year 2011
_chemical_formula_moiety 'C28 H26 N2 O8'
_chemical_formula_sum 'C28 H26 N2 O8'
_chemical_formula_weight 518.51
_chemical_name_common AQ-PNA-imine
_chemical_name_systematic
;
 ?
;
_space_group_IT_number 7
_symmetry_cell_setting monoclinic
_symmetry_space_group_name_Hall 'P -2yc'
_symmetry_space_group_name_H-M 'P 1 c 1'
_atom_sites_solution_hydrogens geom
_atom_sites_solution_primary direct
_atom_sites_solution_secondary difmap
_audit_creation_method SHELXL-97
_cell_angle_alpha 90.00
_cell_angle_beta 102.9000(10)
_cell_angle_gamma 90.00
_cell_formula_units_Z 2
_cell_length_a 8.2670(6)
_cell_length_b 10.4877(7)
_cell_length_c 14.6808(10)
_cell_measurement_reflns_used 8064
_cell_measurement_temperature 100(2)
_cell_measurement_theta_max 26.47
_cell_measurement_theta_min 2.41
_cell_volume 1240.73(15)
_computing_cell_refinement 'Bruker SAINT (Bruker, 2006)'
_computing_data_collection 'Bruker APEXII (Bruker, 2006)'
_computing_data_reduction 'Bruker SAINT (Bruker, 2006)'
_computing_molecular_graphics 'Ortep-3(Farrugia, 1997)'
_computing_publication_material 'WinGX(Farrugia, 1999)'
_computing_structure_refinement 'SHELXL-97 (Sheldrick, 1997a)'
_computing_structure_solution SIR92
_diffrn_ambient_temperature 100(2)
_diffrn_measured_fraction_theta_full 0.999
_diffrn_measured_fraction_theta_max 0.999
_diffrn_measurement_device_type 'CCD area detector'
_diffrn_measurement_method 'phi and omega scans'
_diffrn_radiation_monochromator graphite
_diffrn_radiation_source 'fine-focus sealed tube'
_diffrn_radiation_type MoK\a
_diffrn_radiation_wavelength 0.71073
_diffrn_reflns_av_R_equivalents 0.0278
_diffrn_reflns_av_sigmaI/netI 0.0351
_diffrn_reflns_limit_h_max 10
_diffrn_reflns_limit_h_min -10
_diffrn_reflns_limit_k_max 13
_diffrn_reflns_limit_k_min -13
_diffrn_reflns_limit_l_max 18
_diffrn_reflns_limit_l_min -18
_diffrn_reflns_number 13162
_diffrn_reflns_theta_full 26.48
_diffrn_reflns_theta_max 26.48
_diffrn_reflns_theta_min 1.94
_diffrn_standards_decay_% 0
_diffrn_standards_interval_count 0
_diffrn_standards_interval_time 0
_diffrn_standards_number 0
_exptl_absorpt_coefficient_mu 0.103
_exptl_absorpt_correction_T_max 0.9758
_exptl_absorpt_correction_T_min 0.9571
_exptl_absorpt_correction_type multi-scan
_exptl_absorpt_process_details SADABS
_exptl_crystal_colour yellow
_exptl_crystal_density_diffrn 1.388
_exptl_crystal_description block
_exptl_crystal_F_000 544
_exptl_crystal_size_max 0.43
_exptl_crystal_size_mid 0.39
_exptl_crystal_size_min 0.24
_refine_diff_density_max 0.178
_refine_diff_density_min -0.166
_refine_diff_density_rms 0.035
_refine_ls_abs_structure_details 'Flack H D (1983), Acta Cryst. A39, 876-881'
_refine_ls_abs_structure_Flack -0.7(6)
_refine_ls_extinction_method none
_refine_ls_goodness_of_fit_ref 1.034
_refine_ls_hydrogen_treatment constr
_refine_ls_matrix_type full
_refine_ls_number_parameters 343
_refine_ls_number_reflns 5123
_refine_ls_number_restraints 2
_refine_ls_restrained_S_all 1.034
_refine_ls_R_factor_all 0.0385
_refine_ls_R_factor_gt 0.0327
_refine_ls_shift/su_max 0.002
_refine_ls_shift/su_mean 0.000
_refine_ls_structure_factor_coef Fsqd
_refine_ls_weighting_details 'calc w=1/[\s^2^(Fo^2^)+(0.0372P)^2^+0.0739P] where P=(Fo^2^+2Fc^2^)/3'
_refine_ls_weighting_scheme calc
_refine_ls_wR_factor_gt 0.0702
_refine_ls_wR_factor_ref 0.0729
_reflns_number_gt 4632
_reflns_number_total 5123
_reflns_threshold_expression >2sigma(I)
_cod_data_source_file jo2013143_si_001_1.cif
_cod_data_source_block 10056
_cod_original_sg_symbol_H-M 'P c'
_cod_database_code 4026612

loop_
_symmetry_equiv_pos_as_xyz
'x, y, z'
'x, -y, z+1/2'

loop_
_atom_site_label
_atom_site_type_symbol
_atom_site_fract_x
_atom_site_fract_y
_atom_site_fract_z
_atom_site_U_iso_or_equiv
_atom_site_adp_type
_atom_site_occupancy
_atom_site_symmetry_multiplicity
_atom_site_calc_flag
_atom_site_refinement_flags
O5 O 0.96355(14) 0.00992(12) 0.34336(8) 0.0235(3) Uani 1 1 d .
O2 O 0.85979(14) -0.55607(11) 0.27048(8) 0.0209(3) Uani 1 1 d .
O3 O 0.95443(14) -0.48419(11) 0.45993(8) 0.0220(3) Uani 1 1 d .
O4 O 0.87691(15) -0.11670(11) 0.16126(8) 0.0219(3) Uani 1 1 d .
O1 O 0.94546(14) -0.36763(11) 0.16538(9) 0.0220(3) Uani 1 1 d .
C7 C 0.58801(19) -0.52943(15) 0.03765(11) 0.0171(3) Uani 1 1 d .
C6 C 0.55519(19) -0.43579(16) -0.04050(11) 0.0170(3) Uani 1 1 d .
N2 N 0.42982(18) -0.93339(14) -0.30875(10) 0.0220(3) Uani 1 1 d .
N1 N 0.50035(17) -0.45883(13) -0.12814(10) 0.0195(3) Uani 1 1 d .
C5 C 0.5895(2) -0.29998(16) -0.01545(12) 0.0179(3) Uani 1 1 d .
C11 C 0.7390(2) -0.58633(15) 0.19431(11) 0.0168(3) Uani 1 1 d .
O8 O 0.30246(16) -0.95463(13) -0.36848(10) 0.0345(3) Uani 1 1 d .
C10 C 0.6472(2) -0.69891(16) 0.18791(12) 0.0199(4) Uani 1 1 d .
H10 H 0.6644 -0.7564 0.2392 0.024 Uiso 1 1 calc R
C1 C 0.7578(2) -0.14092(16) 0.08266(11) 0.0188(4) Uani 1 1 d .
C25 C 0.3132(2) -0.72854(16) -0.27455(12) 0.0207(4) Uani 1 1 d .
H25 H 0.2099 -0.7524 -0.3137 0.025 Uiso 1 1 calc R
C3 C 0.5580(2) -0.07816(17) -0.05538(12) 0.0224(4) Uani 1 1 d .
H3 H 0.5048 -0.0126 -0.0958 0.027 Uiso 1 1 calc R
C12 C 0.70709(19) -0.49841(16) 0.11970(12) 0.0169(3) Uani 1 1 d .
O7 O 0.54088(17) -1.01216(12) -0.28491(9) 0.0302(3) Uani 1 1 d .
C14 C 0.71333(19) -0.26986(15) 0.06398(11) 0.0164(3) Uani 1 1 d .
C24 C 0.3312(2) -0.61296(16) -0.22790(12) 0.0204(4) Uani 1 1 d .
H24 H 0.2398 -0.5561 -0.2351 0.024 Uiso 1 1 calc R
C20 C 1.0749(2) -0.41695(18) 0.52748(13) 0.0273(4) Uani 1 1 d .
H20B H 1.1734 -0.3986 0.5018 0.033 Uiso 1 1 calc R
H20A H 1.1107 -0.4701 0.5841 0.033 Uiso 1 1 calc R
C21 C 1.0240(2) -0.58993(17) 0.42221(13) 0.0233(4) Uani 1 1 d .
H21A H 1.0632 -0.6542 0.4716 0.028 Uiso 1 1 calc R
H21B H 1.1199 -0.5620 0.3972 0.028 Uiso 1 1 calc R
C23 C 0.4834(2) -0.57983(16) -0.17028(11) 0.0186(4) Uani 1 1 d .
C27 C 0.6035(2) -0.77722(16) -0.20744(12) 0.0203(4) Uani 1 1 d .
H27 H 0.6948 -0.8341 -0.2010 0.024 Uiso 1 1 calc R
C28 C 0.6210(2) -0.66121(16) -0.16191(12) 0.0199(4) Uani 1 1 d .
H28 H 0.7258 -0.6364 -0.1250 0.024 Uiso 1 1 calc R
C9 C 0.5308(2) -0.72686(16) 0.10666(12) 0.0217(4) Uani 1 1 d .
H9 H 0.4696 -0.8041 0.1027 0.026 Uiso 1 1 calc R
C22 C 0.8935(2) -0.64695(16) 0.34563(12) 0.0223(4) Uani 1 1 d .
H22B H 0.9335 -0.7281 0.3241 0.027 Uiso 1 1 calc R
H22A H 0.7915 -0.6644 0.3683 0.027 Uiso 1 1 calc R
C2 C 0.6796(2) -0.04620(16) 0.02210(12) 0.0213(4) Uani 1 1 d .
H2 H 0.7100 0.0406 0.0341 0.026 Uiso 1 1 calc R
C4 C 0.5119(2) -0.20391(16) -0.07545(12) 0.0205(4) Uani 1 1 d .
H4 H 0.4287 -0.2245 -0.1293 0.025 Uiso 1 1 calc R
C13 C 0.8025(2) -0.37729(15) 0.12193(12) 0.0168(3) Uani 1 1 d .
C26 C 0.4499(2) -0.80885(16) -0.26279(12) 0.0193(4) Uani 1 1 d .
C16 C 1.0523(2) 0.01493(16) 0.27092(12) 0.0208(4) Uani 1 1 d .
H16B H 1.1279 -0.0591 0.2756 0.025 Uiso 1 1 calc R
H16A H 1.1195 0.0938 0.2766 0.025 Uiso 1 1 calc R
C15 C 0.9294(2) 0.01292(16) 0.17889(12) 0.0214(4) Uani 1 1 d .
H15B H 0.8333 0.0680 0.1813 0.026 Uiso 1 1 calc R
H15A H 0.9815 0.0445 0.1287 0.026 Uiso 1 1 calc R
C19 C 1.0018(3) -0.29411(18) 0.55262(13) 0.0285(4) Uani 1 1 d .
H19B H 0.8979 -0.3141 0.5726 0.034 Uiso 1 1 calc R
H19A H 1.0800 -0.2565 0.6070 0.034 Uiso 1 1 calc R
C8 C 0.5021(2) -0.64446(16) 0.03133(12) 0.0199(4) Uani 1 1 d .
H8 H 0.4242 -0.6662 -0.0245 0.024 Uiso 1 1 calc R
O6 O 0.96570(15) -0.20060(11) 0.48083(9) 0.0262(3) Uani 1 1 d .
C18 C 1.1090(2) -0.14231(18) 0.45992(13) 0.0246(4) Uani 1 1 d .
H18B H 1.1413 -0.1882 0.4078 0.030 Uiso 1 1 calc R
H18A H 1.2028 -0.1470 0.5152 0.030 Uiso 1 1 calc R
C17 C 1.0714(2) -0.00438(17) 0.43310(12) 0.0228(4) Uani 1 1 d .
H17B H 1.0198 0.0363 0.4805 0.027 Uiso 1 1 calc R
H17A H 1.1768 0.0407 0.4336 0.027 Uiso 1 1 calc R

loop_
_atom_site_aniso_label
_atom_site_aniso_U_11
_atom_site_aniso_U_22
_atom_site_aniso_U_33
_atom_site_aniso_U_23
_atom_site_aniso_U_13
_atom_site_aniso_U_12
O5 0.0239(6) 0.0284(7) 0.0181(6) 0.0003(5) 0.0049(5) -0.0001(5)
O2 0.0274(7) 0.0169(6) 0.0177(6) 0.0028(5) 0.0035(5) -0.0015(5)
O3 0.0207(6) 0.0230(6) 0.0209(6) -0.0028(5) 0.0014(5) -0.0007(5)
O4 0.0291(6) 0.0152(6) 0.0192(6) -0.0001(5) 0.0005(5) -0.0039(5)
O1 0.0190(6) 0.0212(6) 0.0238(7) 0.0020(5) 0.0006(5) -0.0026(5)
C7 0.0181(8) 0.0157(8) 0.0183(9) -0.0011(7) 0.0058(7) 0.0010(7)
C6 0.0148(8) 0.0173(9) 0.0193(9) -0.0002(7) 0.0048(7) -0.0007(6)
N2 0.0249(8) 0.0224(8) 0.0199(8) -0.0050(6) 0.0073(7) -0.0023(6)
N1 0.0201(7) 0.0173(7) 0.0205(8) -0.0020(6) 0.0035(6) 0.0004(6)
C5 0.0208(8) 0.0157(8) 0.0186(9) -0.0015(7) 0.0075(7) -0.0001(7)
C11 0.0187(8) 0.0165(8) 0.0160(8) -0.0022(7) 0.0052(7) 0.0019(7)
O8 0.0287(7) 0.0364(8) 0.0348(8) -0.0167(7) -0.0005(6) -0.0027(6)
C10 0.0238(9) 0.0168(8) 0.0200(9) 0.0030(7) 0.0067(7) 0.0014(7)
C1 0.0209(8) 0.0199(9) 0.0165(9) -0.0023(7) 0.0059(7) -0.0026(7)
C25 0.0206(8) 0.0219(9) 0.0185(9) -0.0023(7) 0.0020(7) -0.0022(7)
C3 0.0303(10) 0.0178(9) 0.0183(9) 0.0028(7) 0.0035(7) 0.0038(7)
C12 0.0164(8) 0.0151(8) 0.0201(9) -0.0020(6) 0.0062(7) 0.0014(6)
O7 0.0351(7) 0.0219(7) 0.0320(8) -0.0051(6) 0.0040(6) 0.0061(6)
C14 0.0190(8) 0.0149(8) 0.0163(8) 0.0000(7) 0.0063(7) -0.0001(7)
C24 0.0200(8) 0.0204(9) 0.0197(9) 0.0006(7) 0.0022(7) 0.0034(7)
C20 0.0292(10) 0.0264(10) 0.0232(10) 0.0026(8) -0.0007(8) -0.0065(8)
C21 0.0247(9) 0.0229(9) 0.0220(9) 0.0051(7) 0.0047(7) 0.0058(7)
C23 0.0240(9) 0.0169(8) 0.0146(8) 0.0009(7) 0.0038(7) -0.0020(7)
C27 0.0220(9) 0.0206(9) 0.0186(9) 0.0010(7) 0.0053(7) 0.0022(7)
C28 0.0191(8) 0.0213(9) 0.0182(9) -0.0002(7) 0.0017(7) -0.0034(7)
C9 0.0241(9) 0.0161(9) 0.0264(10) -0.0012(7) 0.0090(8) -0.0029(7)
C22 0.0305(9) 0.0178(9) 0.0192(9) 0.0024(7) 0.0071(7) 0.0035(7)
C2 0.0289(9) 0.0129(9) 0.0223(9) -0.0015(7) 0.0060(8) -0.0014(7)
C4 0.0216(8) 0.0200(9) 0.0186(9) 0.0000(7) 0.0020(7) 0.0019(7)
C13 0.0224(9) 0.0151(8) 0.0140(8) -0.0019(7) 0.0065(7) -0.0001(7)
C26 0.0249(9) 0.0164(8) 0.0170(9) -0.0025(7) 0.0055(7) -0.0021(7)
C16 0.0244(9) 0.0176(9) 0.0215(9) -0.0028(7) 0.0073(7) -0.0049(7)
C15 0.0285(9) 0.0153(8) 0.0201(9) -0.0004(7) 0.0048(7) -0.0019(7)
C19 0.0391(11) 0.0256(10) 0.0214(9) -0.0008(8) 0.0082(8) -0.0087(8)
C8 0.0205(8) 0.0185(9) 0.0208(9) -0.0030(7) 0.0050(7) -0.0008(7)
O6 0.0267(7) 0.0226(6) 0.0300(7) 0.0009(6) 0.0076(5) -0.0041(5)
C18 0.0231(9) 0.0257(10) 0.0236(10) 0.0004(7) 0.0023(7) -0.0001(7)
C17 0.0259(9) 0.0242(9) 0.0175(9) -0.0019(7) 0.0033(7) -0.0056(7)

loop_
_atom_type_symbol
_atom_type_description
_atom_type_scat_dispersion_real
_atom_type_scat_dispersion_imag
_atom_type_scat_source
C C 0.0033 0.0016 'International Tables Vol C Tables 4.2.6.8 and 6.1.1.4'
H H 0.0000 0.0000 'International Tables Vol C Tables 4.2.6.8 and 6.1.1.4'
N N 0.0061 0.0033 'International Tables Vol C Tables 4.2.6.8 and 6.1.1.4'
O O 0.0106 0.0060 'International Tables Vol C Tables 4.2.6.8 and 6.1.1.4'

loop_
_geom_angle_atom_site_label_1
_geom_angle_atom_site_label_2
_geom_angle_atom_site_label_3
_geom_angle
C16 O5 C17 112.02(12)
C11 O2 C22 117.20(13)
C21 O3 C20 112.18(13)
C1 O4 C15 117.53(13)
C8 C7 C12 120.28(15)
C8 C7 C6 121.19(15)
C12 C7 C6 118.53(14)
N1 C6 C5 115.68(15)
N1 C6 C7 127.52(15)
C5 C6 C7 116.80(14)
O7 N2 O8 123.24(15)
O7 N2 C26 117.99(14)
O8 N2 C26 118.77(14)
C6 N1 C23 125.99(15)
C4 C5 C14 120.54(15)
C4 C5 C6 120.08(15)
C14 C5 C6 119.04(14)
O2 C11 C10 122.77(14)
O2 C11 C12 117.48(14)
C10 C11 C12 119.74(15)
C9 C10 C11 119.96(16)
C9 C10 H10 120.0
C11 C10 H10 120.0
O4 C1 C2 123.51(15)
O4 C1 C14 116.77(14)
C2 C1 C14 119.72(15)
C24 C25 C26 118.36(16)
C24 C25 H25 120.8
C26 C25 H25 120.8
C2 C3 C4 121.41(16)
C2 C3 H3 119.3
C4 C3 H3 119.3
C11 C12 C7 119.03(14)
C11 C12 C13 122.21(15)
C7 C12 C13 118.64(15)
C5 C14 C1 119.09(14)
C5 C14 C13 118.42(14)
C1 C14 C13 122.32(14)
C25 C24 C23 120.10(16)
C25 C24 H24 120.0
C23 C24 H24 120.0
O3 C20 C19 109.75(15)
O3 C20 H20B 109.7
C19 C20 H20B 109.7
O3 C20 H20A 109.7
C19 C20 H20A 109.7
H20B C20 H20A 108.2
O3 C21 C22 108.58(14)
O3 C21 H21A 110.0
C22 C21 H21A 110.0
O3 C21 H21B 110.0
C22 C21 H21B 110.0
H21A C21 H21B 108.4
C24 C23 N1 118.71(15)
C24 C23 C28 120.31(15)
N1 C23 C28 120.70(15)
C28 C27 C26 118.52(16)
C28 C27 H27 120.7
C26 C27 H27 120.7
C27 C28 C23 119.88(16)
C27 C28 H28 120.1
C23 C28 H28 120.1
C8 C9 C10 121.24(16)
C8 C9 H9 119.4
C10 C9 H9 119.4
O2 C22 C21 107.16(14)
O2 C22 H22B 110.3
C21 C22 H22B 110.3
O2 C22 H22A 110.3
C21 C22 H22A 110.3
H22B C22 H22A 108.5
C3 C2 C1 120.11(16)
C3 C2 H2 119.9
C1 C2 H2 119.9
C3 C4 C5 119.12(15)
C3 C4 H4 120.4
C5 C4 H4 120.4
O1 C13 C12 122.01(15)
O1 C13 C14 122.11(15)
C12 C13 C14 115.83(14)
C27 C26 C25 122.77(16)
C27 C26 N2 118.60(15)
C25 C26 N2 118.61(15)
O5 C16 C15 108.38(13)
O5 C16 H16B 110.0
C15 C16 H16B 110.0
O5 C16 H16A 110.0
C15 C16 H16A 110.0
H16B C16 H16A 108.4
O4 C15 C16 107.06(13)
O4 C15 H15B 110.3
C16 C15 H15B 110.3
O4 C15 H15A 110.3
C16 C15 H15A 110.3
H15B C15 H15A 108.6
O6 C19 C20 116.01(15)
O6 C19 H19B 108.3
C20 C19 H19B 108.3
O6 C19 H19A 108.3
C20 C19 H19A 108.3
H19B C19 H19A 107.4
C9 C8 C7 119.65(16)
C9 C8 H8 120.2
C7 C8 H8 120.2
C19 O6 C18 114.09(13)
O6 C18 C17 109.47(14)
O6 C18 H18B 109.8
C17 C18 H18B 109.8
O6 C18 H18A 109.8
C17 C18 H18A 109.8
H18B C18 H18A 108.2
O5 C17 C18 113.03(14)
O5 C17 H17B 109.0
C18 C17 H17B 109.0
O5 C17 H17A 109.0
C18 C17 H17A 109.0
H17B C17 H17A 107.8

loop_
_geom_bond_atom_site_label_1
_geom_bond_atom_site_label_2
_geom_bond_distance
O5 C16 1.421(2)
O5 C17 1.424(2)
O2 C11 1.3601(19)
O2 C22 1.437(2)
O3 C21 1.417(2)
O3 C20 1.425(2)
O4 C1 1.3632(19)
O4 C15 1.433(2)
O1 C13 1.2152(19)
C7 C8 1.392(2)
C7 C12 1.413(2)
C7 C6 1.488(2)
C6 N1 1.288(2)
C6 C5 1.483(2)
N2 O7 1.2266(18)
N2 O8 1.2308(18)
N2 C26 1.462(2)
N1 C23 1.405(2)
C5 C4 1.396(2)
C5 C14 1.405(2)
C11 C10 1.395(2)
C11 C12 1.411(2)
C10 C9 1.386(2)
C10 H10 0.9500
C1 C2 1.392(2)
C1 C14 1.412(2)
C25 C24 1.384(2)
C25 C26 1.389(2)
C25 H25 0.9500
C3 C2 1.381(2)
C3 C4 1.386(2)
C3 H3 0.9500
C12 C13 1.492(2)
C14 C13 1.502(2)
C24 C23 1.394(2)
C24 H24 0.9500
C20 C19 1.504(3)
C20 H20B 0.9900
C20 H20A 0.9900
C21 C22 1.498(3)
C21 H21A 0.9900
C21 H21B 0.9900
C23 C28 1.405(2)
C27 C28 1.380(2)
C27 C26 1.387(2)
C27 H27 0.9500
C28 H28 0.9500
C9 C8 1.382(2)
C9 H9 0.9500
C22 H22B 0.9900
C22 H22A 0.9900
C2 H2 0.9500
C4 H4 0.9500
C16 C15 1.498(2)
C16 H16B 0.9900
C16 H16A 0.9900
C15 H15B 0.9900
C15 H15A 0.9900
C19 O6 1.422(2)
C19 H19B 0.9900
C19 H19A 0.9900
C8 H8 0.9500
O6 C18 1.426(2)
C18 C17 1.513(3)
C18 H18B 0.9900
C18 H18A 0.9900
C17 H17B 0.9900
C17 H17A 0.9900
